data_1555754
loop_
_publ_author_name
'Hsueh, Nathanael'
'Clarkson, Guy J.'
'Shipman, Michael'

_publ_section_title
;
 Functionalization of Alkenes through Telescoped Continuous Flow
 Aziridination Processes.
;
_journal_issue 19
_journal_name_full 'Organic letters'
_journal_page_first 4908
_journal_page_last 4911
_journal_paper_doi 10.1021/acs.orglett.6b02349
_journal_volume 18
_journal_year 2016
_chemical_formula_moiety 'C15 H17 I N2 O3 S'
_chemical_formula_sum 'C15 H17 I N2 O3 S'
_chemical_formula_weight 432.26
_space_group_crystal_system monoclinic
_space_group_IT_number 14
_space_group_name_Hall '-P 2yn'
_space_group_name_H-M_alt 'P 1 21/n 1'
_atom_sites_solution_hydrogens geom
_atom_sites_solution_primary direct
_audit_creation_date 2015-10-05
_audit_creation_method
;
Olex2 1.2
(compiled 2015.01.26 svn.r3150 for OlexSys, GUI svn.r4998)
;
_cell_angle_alpha 90
_cell_angle_beta 98.2881(7)
_cell_angle_gamma 90
_cell_formula_units_Z 4
_cell_length_a 8.92490(6)
_cell_length_b 12.07710(8)
_cell_length_c 15.53550(13)
_cell_measurement_reflns_used 13133
_cell_measurement_temperature 150(2)
_cell_measurement_theta_max 77.7980
_cell_measurement_theta_min 4.6210
_cell_volume 1657.03(2)
_computing_cell_refinement
;
CrysAlisPro, Agilent Technologies,
Version 1.171.37.35 (release 13-08-2014 CrysAlis171 .NET)
(compiled Aug 13 2014,18:06:01)
;
_computing_data_collection
;
CrysAlisPro, Agilent Technologies,
Version 1.171.37.35 (release 13-08-2014 CrysAlis171 .NET)
(compiled Aug 13 2014,18:06:01)
;
_computing_data_reduction
;
CrysAlisPro, Agilent Technologies,
Version 1.171.37.35 (release 13-08-2014 CrysAlis171 .NET)
(compiled Aug 13 2014,18:06:01)
;
_computing_molecular_graphics 'Olex2 (Dolomanov et al., 2009)'
_computing_publication_material 'Olex2 (Dolomanov et al., 2009)'
_computing_structure_refinement 'XL (Sheldrick, 2008)'
_computing_structure_solution 'ShelXT (Sheldrick, 2015)'
_diffrn_ambient_temperature 150(2)
_diffrn_detector 'CCD plate'
_diffrn_detector_area_resol_mean 5.1417
_diffrn_detector_type Ruby
_diffrn_measured_fraction_theta_full 0.999
_diffrn_measured_fraction_theta_max 0.987
_diffrn_measurement_details
;
#__ type_ start__ end____ width___ exp.time_
  1 omega  -50.00   33.00   1.0000    6.0000
omega____ theta____ kappa____ phi______ frames
    -      -41.7109   38.0000 -180.0000 83

#__ type_ start__ end____ width___ exp.time_
  2 omega  -50.00   33.00   1.0000    6.0000
omega____ theta____ kappa____ phi______ frames
    -      -41.7109   38.0000   90.0000 83

#__ type_ start__ end____ width___ exp.time_
  3 omega  -50.00   33.00   1.0000    6.0000
omega____ theta____ kappa____ phi______ frames
    -      -41.7109   38.0000  -60.0000 83

#__ type_ start__ end____ width___ exp.time_
  4 omega  -30.00   70.00   1.0000    6.0000
omega____ theta____ kappa____ phi______ frames
    -       41.7109  -57.0000  -90.0000 100

#__ type_ start__ end____ width___ exp.time_
  5 omega   42.00  143.00   1.0000   24.0000
omega____ theta____ kappa____ phi______ frames
    -      114.0000  -61.0000 -150.0000 101

#__ type_ start__ end____ width___ exp.time_
  6 omega   38.00   91.00   1.0000   24.0000
omega____ theta____ kappa____ phi______ frames
    -      114.0000  -30.0000  -60.0000 53

#__ type_ start__ end____ width___ exp.time_
  7 omega   41.00   98.00   1.0000   24.0000
omega____ theta____ kappa____ phi______ frames
    -      114.0000  -45.0000   90.0000 57

#__ type_ start__ end____ width___ exp.time_
  8 omega   38.00   91.00   1.0000   24.0000
omega____ theta____ kappa____ phi______ frames
    -      114.0000  -30.0000 -150.0000 53

#__ type_ start__ end____ width___ exp.time_
  9 omega   41.00   98.00   1.0000   24.0000
omega____ theta____ kappa____ phi______ frames
    -      114.0000  -45.0000   60.0000 57

#__ type_ start__ end____ width___ exp.time_
 10 omega   32.00  109.00   1.0000   24.0000
omega____ theta____ kappa____ phi______ frames
    -      114.0000  -95.0000    0.0000 77

#__ type_ start__ end____ width___ exp.time_
 11 omega  100.00  178.00   1.0000   24.0000
omega____ theta____ kappa____ phi______ frames
    -      114.0000  111.0000  -30.0000 78

#__ type_ start__ end____ width___ exp.time_
 12 omega   86.00  178.00   1.0000   24.0000
omega____ theta____ kappa____ phi______ frames
    -      114.0000   30.0000  -30.0000 92

#__ type_ start__ end____ width___ exp.time_
 13 omega -118.00   -9.00   1.0000    6.0000
omega____ theta____ kappa____ phi______ frames
    -      -41.7109  -77.0000   60.0000 109

#__ type_ start__ end____ width___ exp.time_
 14 omega   48.00  115.00   1.0000    6.0000
omega____ theta____ kappa____ phi______ frames
    -       41.7109   57.0000  -60.0000 67

#__ type_ start__ end____ width___ exp.time_
 15 omega   14.00  115.00   1.0000    6.0000
omega____ theta____ kappa____ phi______ frames
    -       41.7109   57.0000 -150.0000 101

#__ type_ start__ end____ width___ exp.time_
 16 omega   38.00  116.00   1.0000   24.0000
omega____ theta____ kappa____ phi______ frames
    -      114.0000 -111.0000   90.0000 78

#__ type_ start__ end____ width___ exp.time_
 17 omega   61.00  178.00   1.0000   24.0000
omega____ theta____ kappa____ phi______ frames
    -      114.0000   15.0000  120.0000 117

#__ type_ start__ end____ width___ exp.time_
 18 omega   88.00  178.00   1.0000   24.0000
omega____ theta____ kappa____ phi______ frames
    -      114.0000   45.0000 -180.0000 90

#__ type_ start__ end____ width___ exp.time_
 19 omega   85.00  178.00   1.0000   24.0000
omega____ theta____ kappa____ phi______ frames
    -      114.0000   61.0000  -90.0000 93

#__ type_ start__ end____ width___ exp.time_
 20 omega   86.00  178.00   1.0000   24.0000
omega____ theta____ kappa____ phi______ frames
    -      114.0000   30.0000   30.0000 92

#__ type_ start__ end____ width___ exp.time_
 21 omega   86.00  178.00   1.0000   24.0000
omega____ theta____ kappa____ phi______ frames
    -      114.0000   30.0000 -120.0000 92
;
_diffrn_measurement_device 'four-circle diffractometer'
_diffrn_measurement_device_type 'Xcalibur, Ruby, Gemini'
_diffrn_measurement_method '\w scans'
_diffrn_orient_matrix_UB_11 -0.1498967000
_diffrn_orient_matrix_UB_12 -0.0555553000
_diffrn_orient_matrix_UB_13 0.0142145000
_diffrn_orient_matrix_UB_21 -0.0422460000
_diffrn_orient_matrix_UB_22 0.1031218000
_diffrn_orient_matrix_UB_23 0.0497006000
_diffrn_orient_matrix_UB_31 -0.0785536000
_diffrn_orient_matrix_UB_32 0.0505021000
_diffrn_orient_matrix_UB_33 -0.0858517000
_diffrn_radiation_monochromator graphite
_diffrn_radiation_probe x-ray
_diffrn_radiation_type CuK\a
_diffrn_radiation_wavelength 1.54184
_diffrn_reflns_av_R_equivalents 0.0323
_diffrn_reflns_av_unetI/netI 0.0198
_diffrn_reflns_Laue_measured_fraction_full 0.999
_diffrn_reflns_Laue_measured_fraction_max 0.987
_diffrn_reflns_limit_h_max 11
_diffrn_reflns_limit_h_min -11
_diffrn_reflns_limit_k_max 15
_diffrn_reflns_limit_k_min -14
_diffrn_reflns_limit_l_max 19
_diffrn_reflns_limit_l_min -19
_diffrn_reflns_number 16679
_diffrn_reflns_point_group_measured_fraction_full 0.999
_diffrn_reflns_point_group_measured_fraction_max 0.987
_diffrn_reflns_theta_full 67.684
_diffrn_reflns_theta_max 78.046
_diffrn_reflns_theta_min 4.656
_diffrn_source 'Enhance (Cu) X-ray Source'
_exptl_absorpt_coefficient_mu 16.484
_exptl_absorpt_correction_T_max 0.187
_exptl_absorpt_correction_T_min 0.006
_exptl_absorpt_correction_type analytical
_exptl_absorpt_process_details
;
CrysAlisPro, Agilent Technologies,
Version 1.171.37.35 (release 13-08-2014 CrysAlis171 .NET)
(compiled Aug 13 2014,18:06:01)
Analytical numeric absorption correction using a multifaceted crystal
			model based on expressions derived by R.C. Clark & J.S. Reid.
(Clark, R. C. & Reid, J. S. (1995). Acta Cryst. A51, 887-897)
Empirical absorption correction using spherical harmonics,
 implemented in SCALE3 ABSPACK scaling algorithm.
;
_exptl_crystal_colour 'light yellow'
_exptl_crystal_colour_modifier light
_exptl_crystal_colour_primary yellow
_exptl_crystal_density_diffrn 1.733
_exptl_crystal_description block
_exptl_crystal_F_000 856
_exptl_crystal_size_max 0.5641
_exptl_crystal_size_mid 0.4537
_exptl_crystal_size_min 0.1066
_refine_diff_density_max 0.957
_refine_diff_density_min -1.062
_refine_diff_density_rms 0.122
_refine_ls_extinction_method none
_refine_ls_goodness_of_fit_ref 1.087
_refine_ls_hydrogen_treatment constr
_refine_ls_matrix_type full
_refine_ls_number_parameters 201
_refine_ls_number_reflns 3503
_refine_ls_number_restraints 0
_refine_ls_restrained_S_all 1.087
_refine_ls_R_factor_all 0.0304
_refine_ls_R_factor_gt 0.0302
_refine_ls_shift/su_max 0.001
_refine_ls_shift/su_mean 0.000
_refine_ls_structure_factor_coef Fsqd
_refine_ls_weighting_details 'w=1/[\s^2^(Fo^2^)+(0.0515P)^2^+1.5311P] where P=(Fo^2^+2Fc^2^)/3'
_refine_ls_weighting_scheme calc
_refine_ls_wR_factor_gt 0.0813
_refine_ls_wR_factor_ref 0.0816
_reflns_Friedel_coverage 0.000
_reflns_number_gt 3461
_reflns_number_total 3503
_reflns_threshold_expression 'I > 2\s(I)'
_cod_data_source_file ol6b02349_si_002.cif
_cod_data_source_block nh1b
_cod_original_cell_volume 1657.04(2)
_cod_database_code 1555754
_chemical_oxdiff_formula 'C20 H20 N2 O2 S I'
_shelx_space_group_comment
;
The symmetry employed for this shelxl refinement is uniquely defined
by the following loop, which should always be used as a source of
symmetry information in preference to the above space-group names.
They are only intended as comments.
;
_reflns_odcompleteness_completeness 99.81
_reflns_odcompleteness_iscentric 1
_reflns_odcompleteness_theta 66.97
_olex2_refinement_description
;
1. Fixed Uiso
 At 1.2 times of:
  All C(H) groups, All C(H,H) groups
 At 1.5 times of:
  All C(H,H,H) groups
2.a Secondary CH2 refined with riding coordinates:
 C2(H2A,H2B), C3(H3A,H3B)
2.b Aromatic/amide H refined with riding coordinates:
 C6(H6), C7(H7), C8(H8), C9(H9), C16(H16), C18(H18), C19(H19)
2.c Idealised Me refined as rotating group:
 C1(H1A,H1B,H1C), C20(H20A,H20B,H20C)
;
_shelx_shelxl_version_number 2014/7
_olex2_submission_special_instructions 'No special instructions were received'

loop_
_space_group_symop_operation_xyz
'x, y, z'
'-x+1/2, y+1/2, -z+1/2'
'-x, -y, -z'
'x-1/2, -y-1/2, z-1/2'

loop_
_atom_site_label
_atom_site_type_symbol
_atom_site_fract_x
_atom_site_fract_y
_atom_site_fract_z
_atom_site_U_iso_or_equiv
_atom_site_adp_type
_atom_site_occupancy
_atom_site_site_symmetry_order
_atom_site_calc_flag
_atom_site_refinement_flags_posn
C1 C 0.4396(5) 0.9112(4) 0.7936(2) 0.0515(9) Uani 1 1 d .
H1A H 0.4276 0.9910 0.7835 0.077 Uiso 1 1 calc GR
H1B H 0.5388 0.8965 0.8278 0.077 Uiso 1 1 calc GR
H1C H 0.3597 0.8845 0.8255 0.077 Uiso 1 1 calc GR
C2 C 0.4284(4) 0.8510(3) 0.7062(2) 0.0382(7) Uani 1 1 d .
H2A H 0.4479 0.7710 0.7163 0.046 Uiso 1 1 calc R
H2B H 0.3249 0.8594 0.6741 0.046 Uiso 1 1 calc R
C3 C 0.5415(4) 0.8974(3) 0.6524(2) 0.0351(6) Uani 1 1 d .
H3A H 0.5194 0.9762 0.6386 0.042 Uiso 1 1 calc R
H3B H 0.6454 0.8916 0.6844 0.042 Uiso 1 1 calc R
O4 O 0.5276(3) 0.83255(17) 0.57377(17) 0.0371(5) Uani 1 1 d .
C5 C 0.6143(4) 0.8592(3) 0.5114(2) 0.0332(6) Uani 1 1 d .
C6 C 0.7226(4) 0.9425(3) 0.5152(2) 0.0403(7) Uani 1 1 d .
H6 H 0.7423 0.9893 0.5646 0.048 Uiso 1 1 calc R
C7 C 0.8018(4) 0.9556(3) 0.4444(3) 0.0431(7) Uani 1 1 d .
H7 H 0.8760 1.0123 0.4464 0.052 Uiso 1 1 calc R
C8 C 0.7751(4) 0.8885(3) 0.3717(2) 0.0421(7) Uani 1 1 d .
H8 H 0.8300 0.8997 0.3244 0.051 Uiso 1 1 calc R
C9 C 0.6668(4) 0.8038(3) 0.3679(2) 0.0358(6) Uani 1 1 d .
H9 H 0.6475 0.7564 0.3187 0.043 Uiso 1 1 calc R
C10 C 0.5892(3) 0.7915(2) 0.4379(2) 0.0310(6) Uani 1 1 d .
I11 I 0.43214(2) 0.66418(2) 0.44712(2) 0.02818(9) Uani 1 1 d .
N12 N 0.4129(3) 0.6244(2) 0.32114(16) 0.0308(5) Uani 1 1 d .
S13 S 0.44457(8) 0.49610(6) 0.30746(4) 0.02906(15) Uani 1 1 d .
O13B O 0.5813(2) 0.45258(18) 0.35774(15) 0.0364(5) Uani 1 1 d .
O13A O 0.4255(3) 0.4790(2) 0.21439(14) 0.0387(5) Uani 1 1 d .
C14 C 0.2923(3) 0.4258(2) 0.34755(18) 0.0276(5) Uani 1 1 d .
N15 N 0.2605(3) 0.46830(19) 0.42255(15) 0.0279(5) Uani 1 1 d .
C16 C 0.1519(3) 0.4195(2) 0.45962(19) 0.0303(5) Uani 1 1 d .
H16 H 0.1301 0.4482 0.5134 0.036 Uiso 1 1 calc R
C17 C 0.0688(4) 0.3290(2) 0.4239(2) 0.0321(6) Uani 1 1 d .
C18 C 0.1055(3) 0.2867(2) 0.3467(2) 0.0345(6) Uani 1 1 d .
H18 H 0.0526 0.2240 0.3209 0.041 Uiso 1 1 calc R
C19 C 0.2187(4) 0.3349(2) 0.3066(2) 0.0325(6) Uani 1 1 d .
H19 H 0.2445 0.3069 0.2536 0.039 Uiso 1 1 calc R
C20 C -0.0574(4) 0.2821(3) 0.4670(3) 0.0427(7) Uani 1 1 d .
H20A H -0.0500 0.3109 0.5265 0.064 Uiso 1 1 calc GR
H20B H -0.0495 0.2011 0.4688 0.064 Uiso 1 1 calc GR
H20C H -0.1550 0.3036 0.4340 0.064 Uiso 1 1 calc GR

loop_
_atom_site_aniso_label
_atom_site_aniso_U_11
_atom_site_aniso_U_22
_atom_site_aniso_U_33
_atom_site_aniso_U_23
_atom_site_aniso_U_13
_atom_site_aniso_U_12
C1 0.066(2) 0.056(2) 0.0330(17) -0.0093(15) 0.0097(16) -0.0207(18)
C2 0.0464(18) 0.0330(15) 0.0338(17) -0.0033(12) 0.0008(14) -0.0048(13)
C3 0.0444(16) 0.0301(14) 0.0289(14) -0.0040(11) -0.0016(12) -0.0024(12)
O4 0.0482(13) 0.0332(12) 0.0301(12) -0.0053(8) 0.0059(10) -0.0101(9)
C5 0.0357(15) 0.0292(13) 0.0336(16) 0.0038(12) 0.0017(12) -0.0014(12)
C6 0.0426(16) 0.0315(15) 0.0439(18) 0.0015(13) -0.0037(13) -0.0069(13)
C7 0.0363(15) 0.0371(16) 0.054(2) 0.0072(15) -0.0004(14) -0.0088(13)
C8 0.0373(15) 0.0422(17) 0.0478(19) 0.0089(14) 0.0093(14) -0.0042(13)
C9 0.0341(14) 0.0362(15) 0.0370(16) 0.0014(13) 0.0050(12) 0.0004(13)
C10 0.0302(13) 0.0264(13) 0.0359(15) 0.0029(11) 0.0035(11) 0.0000(10)
I11 0.03060(12) 0.02810(12) 0.02588(12) -0.00039(5) 0.00417(8) -0.00257(5)
N12 0.0401(12) 0.0287(12) 0.0236(11) 0.0019(9) 0.0041(9) 0.0002(10)
S13 0.0320(3) 0.0295(3) 0.0260(3) 0.0005(2) 0.0053(3) 0.0020(2)
O13B 0.0338(10) 0.0360(11) 0.0392(12) 0.0042(9) 0.0048(9) 0.0042(8)
O13A 0.0470(12) 0.0432(12) 0.0269(11) -0.0028(9) 0.0083(9) 0.0018(10)
C14 0.0295(12) 0.0263(13) 0.0265(13) 0.0018(10) 0.0024(10) 0.0028(10)
N15 0.0329(11) 0.0253(11) 0.0252(11) -0.0009(9) 0.0028(9) -0.0004(9)
C16 0.0351(13) 0.0286(13) 0.0271(13) -0.0002(10) 0.0042(11) 0.0008(11)
C17 0.0327(15) 0.0272(14) 0.0363(16) 0.0008(11) 0.0046(12) 0.0015(10)
C18 0.0380(15) 0.0271(14) 0.0372(16) -0.0063(12) 0.0015(12) -0.0008(11)
C19 0.0375(16) 0.0318(15) 0.0275(15) -0.0048(10) 0.0021(12) 0.0038(11)
C20 0.0435(17) 0.0370(17) 0.0491(18) -0.0051(15) 0.0117(14) -0.0105(13)

loop_
_atom_type_symbol
_atom_type_description
_atom_type_scat_dispersion_real
_atom_type_scat_dispersion_imag
_atom_type_scat_source
C C 0.0181 0.0091 'International Tables Vol C Tables 4.2.6.8 and 6.1.1.4'
H H 0.0000 0.0000 'International Tables Vol C Tables 4.2.6.8 and 6.1.1.4'
I I -0.3257 6.8362 'International Tables Vol C Tables 4.2.6.8 and 6.1.1.4'
N N 0.0311 0.0180 'International Tables Vol C Tables 4.2.6.8 and 6.1.1.4'
O O 0.0492 0.0322 'International Tables Vol C Tables 4.2.6.8 and 6.1.1.4'
S S 0.3331 0.5567 'International Tables Vol C Tables 4.2.6.8 and 6.1.1.4'

loop_
_exptl_crystal_face_index_h
_exptl_crystal_face_index_k
_exptl_crystal_face_index_l
_exptl_crystal_face_perp_dist
_exptl_oxdiff_crystal_face_indexfrac_h
_exptl_oxdiff_crystal_face_indexfrac_k
_exptl_oxdiff_crystal_face_indexfrac_l
_exptl_oxdiff_crystal_face_x
_exptl_oxdiff_crystal_face_y
_exptl_oxdiff_crystal_face_z
3 5 6 0.2741 3.0000 5.0000 5.9999 -0.6422 0.6871 -0.4983
2 -3 8 0.3222 1.7868 -3.1178 8.1758 0.0216 0.0093 -0.9997
-5 0 5 0.0460 -5.3103 -0.1083 5.3155 0.8776 0.4774 -0.0447
1 -6 5 0.2661 1.2080 -6.3854 5.1004 0.2462 -0.4560 -0.8552
-1 -6 -5 0.2323 -1.2668 -6.2967 -5.2119 0.4656 -0.8549 0.2290
-2 -3 -8 0.2511 -1.9517 -2.9922 -8.1001 0.3436 -0.6287 0.6976
-1 6 -6 0.2422 -1.4605 5.6036 -6.1442 -0.1797 0.3342 0.9252
0 8 -1 0.2354 -0.1154 7.8243 -0.5630 -0.4254 0.7837 0.4525
5 0 -5 0.0624 4.9999 -0.0000 -5.0000 -0.8205 -0.4597 0.0365
0 -8 -3 0.2639 -0.0000 -8.0000 -2.9999 0.4018 -0.9741 -0.1465
1 6 6 0.2461 1.0000 6.0000 5.9999 -0.3979 0.8747 -0.2906
-2 2 -8 0.2272 -2.0000 2.0000 -8.0000 0.0750 -0.1069 0.9449
-2 1 -9 0.2293 -2.0000 1.0000 -9.0000 0.1163 -0.2597 0.9803
-2 6 -6 0.2436 -2.0000 6.0000 -6.0001 -0.1188 0.4050 0.9752
-1 -6 -6 0.2332 -1.0000 -6.0000 -5.9999 0.3979 -0.8747 0.2906
0 -6 6 0.2655 0.0000 -6.0000 6.0001 0.4186 -0.3205 -0.8181
1 7 5 0.2107 1.0000 7.0000 4.9999 -0.4677 0.9281 -0.1543
-5 0 5 0.0442 -4.9999 0.0000 5.0000 0.8205 0.4597 -0.0365
-1 6 -5 0.2354 -1.0000 6.0000 -5.0001 -0.2545 0.4125 0.8108
-2 3 -8 0.2320 -1.9795 2.6096 -8.2749 0.0341 -0.0585 0.9977
1 7 5 0.2115 1.1163 6.6778 4.5810 -0.4732 0.8691 -0.1437

loop_
_geom_angle_atom_site_label_1
_geom_angle_atom_site_label_2
_geom_angle_atom_site_label_3
_geom_angle
H1A C1 H1B 109.5
H1A C1 H1C 109.5
H1B C1 H1C 109.5
C2 C1 H1A 109.5
C2 C1 H1B 109.5
C2 C1 H1C 109.5
C1 C2 H2A 109.5
C1 C2 H2B 109.5
H2A C2 H2B 108.1
C3 C2 C1 110.6(3)
C3 C2 H2A 109.5
C3 C2 H2B 109.5
C2 C3 H3A 110.4
C2 C3 H3B 110.4
H3A C3 H3B 108.6
O4 C3 C2 106.6(3)
O4 C3 H3A 110.4
O4 C3 H3B 110.4
C5 O4 C3 119.1(3)
O4 C5 C6 127.1(3)
O4 C5 C10 113.7(3)
C6 C5 C10 119.2(3)
C5 C6 H6 120.8
C5 C6 C7 118.4(3)
C7 C6 H6 120.8
C6 C7 H7 119.0
C8 C7 C6 121.9(3)
C8 C7 H7 119.0
C7 C8 H8 120.1
C7 C8 C9 119.8(3)
C9 C8 H8 120.1
C8 C9 H9 121.1
C10 C9 C8 117.8(3)
C10 C9 H9 121.1
C5 C10 I11 113.8(2)
C9 C10 C5 122.8(3)
C9 C10 I11 123.3(2)
N12 I11 C10 94.21(11)
S13 N12 I11 111.85(13)
N12 S13 C14 104.87(13)
O13B S13 N12 115.61(14)
O13B S13 C14 105.25(13)
O13A S13 N12 105.94(13)
O13A S13 O13B 117.10(14)
O13A S13 C14 107.13(14)
N15 C14 S13 112.8(2)
N15 C14 C19 123.8(3)
C19 C14 S13 123.4(2)
C16 N15 C14 117.7(2)
N15 C16 H16 118.2
N15 C16 C17 123.6(3)
C17 C16 H16 118.2
C16 C17 C20 120.6(3)
C18 C17 C16 117.2(3)
C18 C17 C20 122.2(3)
C17 C18 H18 119.6
C17 C18 C19 120.7(3)
C19 C18 H18 119.6
C14 C19 C18 117.0(3)
C14 C19 H19 121.5
C18 C19 H19 121.5
C17 C20 H20A 109.5
C17 C20 H20B 109.5
C17 C20 H20C 109.5
H20A C20 H20B 109.5
H20A C20 H20C 109.5
H20B C20 H20C 109.5

loop_
_geom_bond_atom_site_label_1
_geom_bond_atom_site_label_2
_geom_bond_distance
C1 H1A 0.9800
C1 H1B 0.9800
C1 H1C 0.9800
C1 C2 1.531(5)
C2 H2A 0.9900
C2 H2B 0.9900
C2 C3 1.508(5)
C3 H3A 0.9900
C3 H3B 0.9900
C3 O4 1.441(4)
O4 C5 1.364(4)
C5 C6 1.390(4)
C5 C10 1.395(5)
C6 H6 0.9500
C6 C7 1.399(5)
C7 H7 0.9500
C7 C8 1.383(5)
C8 H8 0.9500
C8 C9 1.403(5)
C9 H9 0.9500
C9 C10 1.379(4)
C10 I11 2.099(3)
I11 N12 1.998(2)
N12 S13 1.595(3)
S13 O13B 1.450(2)
S13 O13A 1.446(2)
S13 C14 1.789(3)
C14 N15 1.341(4)
C14 C19 1.385(4)
N15 C16 1.334(4)
C16 H16 0.9500
C16 C17 1.390(4)
C17 C18 1.386(4)
C17 C20 1.502(4)
C18 H18 0.9500
C18 C19 1.389(5)
C19 H19 0.9500
C20 H20A 0.9800
C20 H20B 0.9800
C20 H20C 0.9800

loop_
_geom_torsion_atom_site_label_1
_geom_torsion_atom_site_label_2
_geom_torsion_atom_site_label_3
_geom_torsion_atom_site_label_4
_geom_torsion
C1 C2 C3 O4 177.3(3)
C2 C3 O4 C5 177.9(3)
C3 O4 C5 C6 2.2(5)
C3 O4 C5 C10 -179.1(3)
O4 C5 C6 C7 179.0(3)
O4 C5 C10 C9 -179.2(3)
O4 C5 C10 I11 -2.5(4)
C5 C6 C7 C8 0.0(5)
C6 C5 C10 C9 -0.4(5)
C6 C5 C10 I11 176.3(2)
C6 C7 C8 C9 -0.5(5)
C7 C8 C9 C10 0.6(5)
C8 C9 C10 C5 -0.1(5)
C8 C9 C10 I11 -176.4(2)
C10 C5 C6 C7 0.4(5)
I11 N12 S13 O13B -49.07(18)
I11 N12 S13 O13A 179.46(13)
I11 N12 S13 C14 66.34(16)
N12 S13 C14 N15 -43.0(2)
N12 S13 C14 C19 138.9(3)
S13 C14 N15 C16 -177.8(2)
S13 C14 C19 C18 178.1(2)
O13B S13 C14 N15 79.4(2)
O13B S13 C14 C19 -98.7(3)
O13A S13 C14 N15 -155.3(2)
O13A S13 C14 C19 26.6(3)
C14 N15 C16 C17 -1.3(4)
N15 C14 C19 C18 0.2(4)
N15 C16 C17 C18 1.8(5)
N15 C16 C17 C20 -176.8(3)
C16 C17 C18 C19 -1.2(5)
C17 C18 C19 C14 0.3(5)
C19 C14 N15 C16 0.3(4)
C20 C17 C18 C19 177.3(3)
